data_2009463
loop_
_publ_author_name
'Antonio Saba'

_publ_section_title
;
 Synthesis and structure of
 <i>trans</i>-1,2,3-tris(3-thenoyl)cyclopropane
;
_journal_issue 2
_journal_name_full 'Acta Crystallographica Section C'
_journal_page_first 271
_journal_page_last 274
_journal_paper_doi 10.1107/S0108270193008820
_journal_volume 50
_journal_year 1994
_chemical_formula_analytical 'C18 H12 O3 S3'
_chemical_formula_sum 'C18 H12 O3 S3'
_chemical_formula_weight 372.47
_chemical_melting_point 469.5(5)
_chemical_name_systematic
;
Trans-1,2,3-tris(3-thienoyl)cyclopropane
;
_space_group_IT_number 33
_symmetry_cell_setting orthorhombic
_symmetry_space_group_name_Hall 'P 2c -2n'
_symmetry_space_group_name_H-M 'P n a 21'
_cell_angle_alpha 90.
_cell_angle_beta 90.
_cell_angle_gamma 90.
_cell_formula_units_Z 4
_cell_length_a 14.645(2)
_cell_length_b 20.891(5)
_cell_length_c 5.404(2)
_cell_measurement_reflns_used 10
_cell_measurement_temperature 296
_cell_measurement_theta_max 26.5
_cell_measurement_theta_min 23.2
_cell_volume 1653.3(8)
_computing_molecular_graphics 'ORTEP (Johnson, 1976)'
_computing_structure_refinement 'TEXSAN (Molecular Structure Corporation, 1985)'
_computing_structure_solution 'MITHRIL (Gilmore, 1984)'
_diffrn_ambient_temperature 296.0(10)
_diffrn_measurement_device 'Rigaku AFC5R diffractometer'
_diffrn_measurement_method '\w-2\q scan'
_diffrn_radiation_monochromator graphite
_diffrn_radiation_source '120 kW rotating anode generator'
_diffrn_radiation_type 'X-ray CuK\a'
_diffrn_radiation_wavelength 1.54178
_diffrn_reflns_av_R_equivalents 0.051
_diffrn_reflns_limit_h_max 16
_diffrn_reflns_limit_h_min -16
_diffrn_reflns_limit_k_max 23
_diffrn_reflns_limit_k_min 0
_diffrn_reflns_limit_l_max 6
_diffrn_reflns_limit_l_min 0
_diffrn_reflns_number 2852
_diffrn_reflns_reduction_process
;
;
_diffrn_reflns_theta_max 60.1
_diffrn_standards_decay_% none
_diffrn_standards_interval_count 150
_diffrn_standards_number 3
_exptl_absorpt_coefficient_mu 4.221
_exptl_absorpt_correction_T_max 1.00
_exptl_absorpt_correction_T_min 0.84
_exptl_absorpt_correction_type 'empirical (azimuthal scan)'
_exptl_crystal_colour colourless
_exptl_crystal_density_diffrn 1.496
_exptl_crystal_description
;
needles
;
_exptl_crystal_F_000 768
_exptl_crystal_size_max 0.30
_exptl_crystal_size_mid 0.05
_exptl_crystal_size_min 0.02
_refine_diff_density_max 0.41
_refine_diff_density_min -0.29
_refine_ls_abs_structure_details
;
;
_refine_ls_goodness_of_fit_obs 1.96
_refine_ls_hydrogen_treatment refall
_refine_ls_matrix_type full
_refine_ls_number_parameters 190
_refine_ls_number_reflns 1032
_refine_ls_R_factor_obs 0.054
_refine_ls_shift/esd_max 0.00
_refine_ls_structure_factor_coef F
_refine_ls_weighting_details 'w = 4F~o~^2^/\s^2^(F~o~^2^)'
_refine_ls_weighting_scheme calc
_refine_ls_wR_factor_obs 0.067
_reflns_number_observed 1032
_reflns_number_total 1490
_reflns_observed_criterion 'I > 3\s(I)'
_cod_data_source_file li1065.cif
_cod_data_source_block 2Y
_cod_depositor_comments
;
The following automatic conversions were performed:

'_chemical_melting_point' value '469-470 K' was changed to '469.5(5)'
- the average value was taken and precision was estimated.

Automatic conversion script
Id: cif_fix_values 1646 2011-03-28 12:23:43Z adriana 

The following automatic conversions were performed:

'_chemical_melting_point' value '469-470 K' was changed to '469.5(5)'
- the average value was taken and precision was estimated.

Automatic conversion script
Id: cif_fix_values 1715 2011-07-08 13:25:40Z adriana 

The following automatic conversions were performed:

'_refine_ls_weighting_scheme' value '4F~o~^2^/\s^2^(F~o~^2^)' was
changed to 'calc'. New tag '_refine_ls_weighting_details' was
created. The value of the new tag was set to 'w =
4F~o~^2^/\s^2^(F~o~^2^)'.

Automatic conversion script
Id: cif_fix_values 3143 2015-03-26 13:38:13Z robertas 
;
_cod_original_sg_symbol_H-M ' P n a 21 '
_cod_database_code 2009463

loop_
_symmetry_equiv_pos_as_xyz
'x, y, z'
-x,-y,1/2+z
1/2-x,1/2+y,1/2+z
1/2+x,1/2-y,z

loop_
_atom_site_aniso_label
_atom_site_aniso_U_11
_atom_site_aniso_U_22
_atom_site_aniso_U_33
_atom_site_aniso_U_12
_atom_site_aniso_U_13
_atom_site_aniso_U_23
S1 0.0580(10) 0.098(2) 0.088(2) -0.016(2) 0.017(2) -0.0220(10)
S2 0.130(2) 0.0470(10) 0.070(2) 0.0060(10) -0.012(2) -0.014(3)
O1 0.060(4) 0.053(3) 0.041(4) -0.012(3) 0.001(4) -0.006(3)
O2 0.075(4) 0.069(4) 0.039(4) -0.014(3) 0.006(4) -0.006(3)
O3 0.058(3) 0.066(4) 0.052(4) -0.003(4) 0.012(4) 0.005(3)
C1 0.060(5) 0.045(4) 0.059(6) -0.009(5) -0.001(6) 0.007(4)
C2 0.041(5) 0.040(4) 0.089(8) -0.009(5) -0.007(6) -0.006(4)
C3 0.055(5) 0.063(5) 0.053(6) -0.013(5) 0.010(6) -0.006(5)
C4 0.046(5) 0.029(3) 0.045(5) -0.004(4) -0.007(5) 0.000(4)
C5 0.045(5) 0.040(4) 0.039(5) -0.002(4) -0.004(5) 0.004(4)
C6 0.046(4) 0.039(4) 0.033(5) -0.005(4) 0.003(4) 0.004(4)
C7 0.045(4) 0.025(4) 0.031(4) -0.005(3) -0.001(4) -0.003(3)
C8 0.039(4) 0.044(4) 0.038(5) -0.003(4) -0.003(4) -0.004(4)
C9 0.039(5) 0.049(5) 0.052(7) -0.012(4) -0.012(5) -0.004(5)
C10 0.053(5) 0.030(4) 0.052(6) -0.012(4) 0.005(5) -0.002(4)
C11 0.055(5) 0.055(5) 0.064(7) -0.023(5) -0.006(6) 0.006(4)
C12 0.074(6) 0.048(5) 0.086(9) -0.029(6) -0.024(7) 0.019(5)
C13 0.071(6) 0.047(5) 0.051(6) -0.010(5) 0.003(6) -0.011(4)
C14 0.039(5) 0.050(4) 0.042(5) 0.000(4) -0.008(5) -0.010(4)

loop_
_atom_site_label
_atom_site_fract_x
_atom_site_fract_y
_atom_site_fract_z
_atom_site_U_iso_or_equiv
_atom_site_thermal_displace_type
_atom_site_calc_flag
_atom_site_calc_attached_atom
_atom_site_type_symbol
S1 0.5514(2) 0.58780(10) 0.7909 0.0810(10) aniso . . S
S2 0.1723(2) 0.22830(10) 1.1851(9) 0.0820(10) aniso . . S
S3 0.0616(4) 0.7070(2) 0.8510(10) 0.051(2) iso . . S
S23 -0.0010(10) 0.7044(3) 1.162(2) 0.061(2) iso . . S
O1 0.2744(4) 0.5592(3) 1.2740(10) 0.059(2) aniso . . O
O2 0.2486(5) 0.3956(3) 0.5950(10) 0.055(3) aniso . . O
O3 0.0720(4) 0.5013(3) 1.2860(10) 0.057(3) aniso . . O
C1 0.4521(6) 0.6108(4) 1.157(2) 0.057(3) aniso . . C
C2 0.5363(6) 0.6263(4) 1.066(2) 0.040(3) aniso . . C
C3 0.4449(6) 0.5539(4) 0.796(2) 0.041(3) aniso . . C
C4 0.3976(5) 0.5700(3) 1.003(2) 0.039(2) aniso . . C
C5 0.3066(6) 0.5469(4) 1.073(2) 0.034(2) aniso . . C
C6 0.2564(5) 0.5072(3) 0.890(2) 0.040(3) aniso . . C
C7 0.2176(5) 0.4445(3) 0.983(2) 0.047(3) aniso . . C
C8 0.1559(5) 0.4971(3) 0.906(2) 0.045(3) aniso . . C
C9 0.2298(5) 0.3884(4) 0.814(2) 0.058(3) aniso . . C
C10 0.2208(6) 0.3225(3) 0.921(2) 0.069(4) aniso . . C
C11 0.2499(5) 0.2680(4) 0.794(2) 0.056(3) aniso . . C
C12 0.2303(7) 0.2126(4) 0.914(2) 0.044(3) aniso . . C
C13 0.1780(6) 0.3084(4) 1.138(2) 0.071(6) aniso . . C
C14 0.0987(5) 0.5301(4) 1.102(2) 0.039(5) aniso . . C
C15 0.0727(4) 0.5972(2) 1.0550(10) 0.045(2) iso . . C
C16 0.1017(5) 0.6292(2) 0.8500(10) 0.044 iso . . C
C17 0.0041(8) 0.6990(3) 1.129(2) 0.026(4) iso . . C
C18 0.0122(8) 0.6370(3) 1.236(2) 0.071(6) iso . . C
C25 0.0727 0.5972 1.0552 0.045 iso calc . C
C26 0.0160(10) 0.6240(3) 1.225(2) 0.022(6) iso . . C
C27 0.0690(10) 0.7045(3) 0.905(3) 0.040(10) iso . . C
C28 0.1090(10) 0.6437(4) 0.852(3) 0.070(10) iso . . C
H1 0.43090 0.62650 1.31150 0.0649 iso calc C1 H
H2 0.57950 0.65370 1.14400 0.0670 iso calc C2 H
H3 0.42140 0.52790 0.66780 0.0684 iso calc C3 H
H4 0.28160 0.50630 0.72800 0.0470 iso calc C6 H
H5 0.22250 0.43610 1.15560 0.0404 iso calc C7 H
H6 0.12620 0.49070 0.75200 0.0477 iso calc C8 H
H7 0.28040 0.26980 0.63930 0.0693 iso calc C11 H
H8 0.24610 0.17060 0.85780 0.0823 iso calc C12 H
H9 0.15420 0.34000 1.24820 0.0672 iso calc C13 H

loop_
_atom_type_symbol
_atom_type_description
_atom_type_scat_dispersion_real
_atom_type_scat_dispersion_imag
_atom_type_scat_source
S Sulphur 0.319 0.557 'IT.4  Tab.2.2A 2.3.1'
O Oxygen 0.047 0.032 'IT.4  Tab.2.2A 2.3.1'
C Carbon 0.017 0.009 'IT.4  Tab.2.2A 2.3.1'
H Hydrogen 0.000 0.000 'IT.4  Tab.2.2C      '

loop_
_geom_angle_atom_site_label_1
_geom_angle_atom_site_label_2
_geom_angle_atom_site_label_3
_geom_angle
_geom_angle_publ_flag
C2 S1 C3 93.6(4) yes
C12 S2 C13 92.1(4) yes
C27 S3 C28 72(2) no
C17 S3 C28 97.9(7) no
C17 S3 C27 49(3) no
C16 S3 C28 7.8(4) no
C16 S3 C27 74(1) no
C16 S3 C17 94.4(4) no
S23 S3 C28 101.2(7) no
S23 S3 C27 49(3) no
S23 S3 C17 4.0(5) no
S23 S3 C16 98.0(4) no
S3 S23 C27 8.0(6) no
S3 S23 C26 97.5(6) no
S3 S23 C18 101.7(6) no
S3 S23 C17 32(4) no
C26 S23 C27 94.2(6) no
C18 S23 C27 98.1(7) no
C18 S23 C26 4.4(3) no
C17 S23 C27 33(4) no
C17 S23 C26 68(2) no
C17 S23 C18 72(2) no
C4 C1 H1 122.3(9) no
C2 C1 H1 122(1) no
C2 C1 C4 115.7(8) yes
S1 C2 C1 108.6(7) yes
C1 C2 H2 125.7(9) no
S1 C2 H2 125.7(8) no
S1 C3 H3 123.9(7) no
S1 C3 C4 112.0(6) yes
C4 C3 H3 124(1) no
C1 C4 C3 110.0(8) yes
C3 C4 C5 126.5(8) yes
C1 C4 C5 123.5(7) yes
O1 C5 C4 121.0(8) yes
C4 C5 C6 117.5(7) yes
O1 C5 C6 121.5(9) yes
C5 C6 H4 115.6(9) no
C5 C6 C8 122.0(7) yes
C5 C6 C7 116.6(6) yes
C8 C6 H4 115.8(8) no
C7 C6 H4 115.8(8) no
C7 C6 C8 59.2(5) yes
C6 C7 H5 117.2(8) no
C6 C7 C9 115.5(6) yes
C6 C7 C8 59.6(4) yes
C9 C7 H5 116.4(9) no
C8 C7 H5 117.2(8) no
C8 C7 C9 118.8(6) yes
C6 C8 C7 61.2(5) yes
C7 C8 H6 114.9(8) no
C7 C8 C14 118.5(6) yes
C6 C8 H6 115.0(7) no
C6 C8 C14 121.5(7) yes
C14 C8 H6 115.1(9) no
O2 C9 C7 121.4(9) yes
C7 C9 C10 118.3(6) yes
O2 C9 C10 120.4(8) yes
C9 C10 C13 124.8(8) yes
C9 C10 C11 122.2(6) yes
C11 C10 C13 112.8(9) yes
C10 C11 H7 123.0(9) no
C10 C11 C12 113.3(7) yes
C12 C11 H7 123.7(9) no
S2 C12 C11 110.3(8) yes
C11 C12 H8 125.4(8) no
S2 C12 H8 124.3(8) no
S2 C13 C10 111.4(6) yes
C10 C13 H9 124(1) no
S2 C13 H9 124.8(7) no
O3 C14 C8 121.3(8) yes
C8 C14 C25 117.1(6) yes
C8 C14 C15 117.0(6) yes
O3 C14 C25 121.6(7) yes
O3 C14 C15 121.6(8) yes
C15 C14 C25 0.0(2) yes
C14 C15 C28 128.7(6) yes
C14 C15 C26 115.7(5) yes
C14 C15 C25 80.1(4) yes
C14 C15 C18 123.1(5) yes
C14 C15 C16 121.8(5) yes
C26 C15 C28 115.3(8) yes
C25 C15 C28 135(4) yes
C25 C15 C26 47(3) yes
C18 C15 C28 107.6(7) yes
C18 C15 C26 7.9(5) yes
C18 C15 C25 51(7) yes
C16 C15 C28 10.0(5) yes
C16 C15 C26 122.6(7) yes
C16 C15 C25 144(*) no
C16 C15 C18 115.2(6) yes
S3 C16 C15 110.7(4) no
C15 C16 C28 123(2) yes
C15 C16 C27 103.2(4) yes
C15 C16 C25 0.0(2) yes
S3 C16 C28 39(2) no
S3 C16 C27 10.5(3) no
S3 C16 C25 110.7(3) no
C27 C16 C28 37(2) yes
C25 C16 C28 123(2) yes
C25 C16 C27 103.2(4) yes
S3 C17 S23 144(4) no
S23 C17 C27 142(4) no
S23 C17 C26 105(2) no
S23 C17 C18 99(2) no
S3 C17 C27 8.9(6) no
S3 C17 C26 108.2(6) no
S3 C17 C18 113.6(7) no
C26 C17 C27 104.5(6) yes
C18 C17 C27 109.6(7) yes
C18 C17 C26 5.8(3) yes
C15 C18 C17 106.1(5) yes
S23 C18 C17 8.6(4) no
S23 C18 C15 114.4(6) no
C17 C18 C26 143(2) yes
C17 C18 C25 106.1(5) yes
C15 C18 C26 41(2) yes
C15 C18 C25 0.0(2) yes
S23 C18 C26 152(2) no
S23 C18 C25 114.4(5) no
C25 C18 C26 41(2) yes
C16 C25 C18 115.2(4) yes
C15 C25 C18 129(8) yes
C15 C25 C16 36(*) no
C14 C25 C18 123.1(4) yes
C14 C25 C16 121.7(4) yes
C14 C25 C15 99.9(4) yes
C18 C25 C28 107.6(6) yes
C18 C25 C26 7.9(5) yes
C16 C25 C28 10.0(5) yes
C16 C25 C26 122.6(5) yes
C15 C25 C28 45(4) yes
C15 C25 C26 133(3) yes
C14 C25 C28 128.7(5) yes
C14 C25 C26 115.7(4) yes
C26 C25 C28 115.3(7) yes
C18 C26 C25 131(2) yes
C17 C26 C25 104.0(5) yes
C17 C26 C18 31(2) yes
C15 C26 C25 0.0(2) yes
C15 C26 C18 131(2) yes
C15 C26 C17 104.0(5) yes
S23 C26 C25 110.8(5) no
S23 C26 C18 24(2) no
S23 C26 C17 7.2(3) no
S23 C26 C15 110.8(6) no
C16 C27 C17 104.2(6) yes
S23 C27 C17 4.5(6) no
S23 C27 C16 108.2(6) no
S3 C27 C17 122(3) no
S3 C27 C16 95(1) no
S3 C27 S23 123(3) no
C17 C27 C28 110.1(9) yes
C16 C27 C28 7.8(4) yes
S23 C27 C28 113.8(9) no
S3 C27 C28 96(2) no
C25 C28 C27 105.8(6) yes
C16 C28 C27 135(2) yes
C16 C28 C25 47(2) yes
C15 C28 C27 105.9(6) yes
C15 C28 C25 0.0(2) yes
C15 C28 C16 47(2) yes
S3 C28 C27 12.1(3) no
S3 C28 C25 113.3(6) no
S3 C28 C16 133(2) no
S3 C28 C15 113.3(6) no

loop_
_geom_bond_atom_site_label_1
_geom_bond_atom_site_label_2
_geom_bond_distance
_geom_bond_publ_flag
S1 C2 1.700(10) yes
S1 C3 1.713(9) yes
S2 C12 1.720(10) yes
S2 C13 1.695(9) no
S3 S23 1.920(10) no
S3 C16 1.728(6) no
S3 C17 1.730(10) no
S3 C27 0.320(10) no
S3 C28 1.490(10) no
S23 C17 0.220(10) no
S23 C18 1.480(10) no
S23 C26 1.730(10) no
S23 C27 1.73(2) no
O1 C5 1.210(10) yes
O2 C9 1.220(10) yes
O3 C14 1.230(10) yes
C1 C2 1.370(10) yes
C1 C4 1.430(10) yes
C1 H1 0.950(10) no
C2 H2 0.952(9) no
C3 C4 1.360(10) yes
C3 H3 0.950(10) no
C4 C5 1.470(10) yes
C5 C6 1.490(10) yes
C6 C7 1.510(10) yes
C6 C8 1.490(10) yes
C6 H4 0.950(10) no
C7 C8 1.480(10) yes
C7 C9 1.500(10) yes
C7 H5 0.950(10) no
C8 C14 1.520(10) yes
C8 H6 0.950(10) no
C9 C10 1.500(10) yes
C10 C11 1.400(10) yes
C10 C13 1.360(10) yes
C11 C12 1.360(10) yes
C11 H7 0.950(10) no
C12 H8 0.957(9) no
C13 H9 0.95000 no
C14 C15 1.47000 yes
C14 C25 1.474(8) yes
C15 C16 1.362(8) yes
C15 C18 1.560(10) yes
C15 C25 0.001(5) no
C15 C26 1.360(10) yes
C15 C28 1.560(10) yes
C16 C25 1.363(5) yes
C16 C27 1.671(9) yes
C16 C28 0.320(10) no
C17 C18 1.420(10) yes
C17 C26 1.660(10) yes
C17 C27 1.540(10) yes
C18 C25 1.560(10) yes
C18 C26 0.280(10) no
C25 C26 1.360(10) yes
C25 C28 1.560(10) yes
C27 C28 1.430(10) yes

loop_
_geom_contact_atom_site_label_1
_geom_contact_atom_site_label_2
_geom_contact_distance
S1 C1 2.502(10)
S1 C4 2.555(9)
S2 C10 2.533(9)
S2 C11 2.539(11)
S3 C15 2.550(6)
S3 C18 2.644(11)
S3 C25 2.551(5)
S3 C26 2.745(11)
S23 C15 2.552(10)
S23 C16 2.752(12)
S23 C25 2.552(9)
S23 C28 2.648(18)
O1 C1 2.887(11)
O1 C7 2.984(10)
O1 C8 2.941(11)
O1 C14 2.803(10)
O2 C6 2.827(10)
O2 C11 2.875(11)
O3 C7 2.939(10)
O3 C18 2.979(9)
O3 C26 2.711(10)
C1 C5 2.555(12)
C3 C5 2.523(14)
C3 C6 2.972(12)
C4 C6 2.524(10)
C5 C7 2.552(11)
C5 C8 2.602(12)
C6 C9 2.546(11)
C6 C14 2.622(12)
C7 C10 2.571(9)
C7 C14 2.578(11)
C8 C9 2.564(11)
C8 C15 2.551(9)
C8 C16 2.888(8)
C8 C25 2.551(7)
C9 C11 2.535(12)
C9 C13 2.537(14)
C14 C18 2.668(12)
C14 C28 2.735(14)
C16 C17 2.538(11)
C18 C28 2.517(19)
C26 C27 2.534(16)
